data_7118798
loop_
_publ_author_name
'Xiao, Xin-Shan'
'Zou, Chao'
'Guan, Xiangguo'
'Yang, Chen'
'Lu, Wei'
'Che, Chi-Ming'

_publ_section_title
;
 Homoleptic gold(i) N-heterocyclic allenylidene complexes: excited-state
 properties and lyotropic chromonics.
;
_journal_issue 28
_journal_name_full 'Chemical communications (Cambridge, England)'
_journal_page_first 4983
_journal_page_last 4986
_journal_paper_doi 10.1039/c5cc09571a
_journal_volume 52
_journal_year 2016
_chemical_formula_moiety '3(C14 H16 Au N4), 3(F6 P), C3 O'
_chemical_formula_sum 'C45 H48 Au3 F18 N12 O P3'
_chemical_formula_weight 1798.77
_chemical_name_systematic
;
 ?
;
_space_group_crystal_system triclinic
_space_group_IT_number 2
_space_group_name_Hall '-P 1'
_space_group_name_H-M_alt 'P -1'
_symmetry_space_group_name_Hall '-P 1'
_symmetry_space_group_name_H-M 'P -1'
_atom_sites_solution_hydrogens geom
_audit_creation_date 2014-01-27
_audit_creation_method
;
Olex2 1.2
(compiled 2013.12.10 svn.r2850 for OlexSys, GUI svn.r4736)
;
_audit_update_record
;
2015-11-16 deposited with the CCDC.
2016-02-24 downloaded from the CCDC.
;
_cell_angle_alpha 76.314(5)
_cell_angle_beta 74.412(5)
_cell_angle_gamma 83.443(6)
_cell_formula_units_Z 2
_cell_length_a 11.7938(2)
_cell_length_b 13.6822(2)
_cell_length_c 20.7195(14)
_cell_measurement_reflns_used 36813
_cell_measurement_temperature 293(2)
_cell_volume 3124.4(2)
_computing_molecular_graphics 'Olex2 (Dolomanov et al., 2009)'
_computing_publication_material 'Olex2 (Dolomanov et al., 2009)'
_computing_structure_refinement 'XL (Sheldrick, 2008)'
_diffrn_ambient_temperature 293.15
_diffrn_measured_fraction_theta_full 0.966
_diffrn_measured_fraction_theta_max 0.962
_diffrn_measurement_device_type 'Rigaku Saturn944+ CCD'
_diffrn_measurement_method \w
_diffrn_radiation_type CuK\a
_diffrn_radiation_wavelength 1.54187
_diffrn_reflns_av_R_equivalents 0.0823
_diffrn_reflns_av_unetI/netI 0.0658
_diffrn_reflns_Laue_measured_fraction_full 0.966
_diffrn_reflns_Laue_measured_fraction_max 0.962
_diffrn_reflns_limit_h_max 14
_diffrn_reflns_limit_h_min -14
_diffrn_reflns_limit_k_max 16
_diffrn_reflns_limit_k_min -15
_diffrn_reflns_limit_l_max 24
_diffrn_reflns_limit_l_min -24
_diffrn_reflns_number 44173
_diffrn_reflns_point_group_measured_fraction_full 0.966
_diffrn_reflns_point_group_measured_fraction_max 0.962
_diffrn_reflns_theta_full 67.687
_diffrn_reflns_theta_max 68.370
_diffrn_reflns_theta_min 6.567
_exptl_absorpt_coefficient_mu 14.578
_exptl_absorpt_correction_T_max 0.117
_exptl_absorpt_correction_T_min 0.043
_exptl_absorpt_correction_type multi-scan
_exptl_absorpt_process_details SADABS
_exptl_crystal_colour colorless
_exptl_crystal_density_diffrn 1.912
_exptl_crystal_description block
_exptl_crystal_F_000 1708
_exptl_crystal_size_max 0.4
_exptl_crystal_size_mid 0.3
_exptl_crystal_size_min 0.15
_refine_diff_density_max 1.722
_refine_diff_density_min -1.956
_refine_diff_density_rms 0.201
_refine_ls_extinction_coef 0.00161(7)
_refine_ls_extinction_expression Fc^*^=kFc[1+0.001xFc^2^\l^3^/sin(2\q)]^-1/4^
_refine_ls_extinction_method SHELXL
_refine_ls_goodness_of_fit_ref 1.058
_refine_ls_hydrogen_treatment mixed
_refine_ls_matrix_type full
_refine_ls_number_parameters 735
_refine_ls_number_reflns 11036
_refine_ls_number_restraints 5
_refine_ls_restrained_S_all 1.058
_refine_ls_R_factor_all 0.0590
_refine_ls_R_factor_gt 0.0500
_refine_ls_shift/su_max 0.002
_refine_ls_shift/su_mean 0.000
_refine_ls_structure_factor_coef Fsqd
_refine_ls_weighting_details 'w=1/[\s^2^(Fo^2^)+(0.0854P)^2^+3.0701P] where P=(Fo^2^+2Fc^2^)/3'
_refine_ls_weighting_scheme calc
_refine_ls_wR_factor_gt 0.1283
_refine_ls_wR_factor_ref 0.1467
_reflns_Friedel_coverage 0.000
_reflns_number_gt 9078
_reflns_number_total 11036
_reflns_threshold_expression 'I > 2\s(I)'
_cod_data_source_file c5cc09571a2.cif
_cod_data_source_block origin
_cod_depositor_comments 'Adding full bibliography for 7118798--7118800.cif.'
_cod_database_code 7118798
_shelxl_version_number 2013-4
_shelx_space_group_comment
;
The symmetry employed for this shelxl refinement is uniquely defined
by the following loop, which should always be used as a source of
symmetry information in preference to the above space-group names.
They are only intended as comments.
;
_shelx_estimated_absorpt_t_max 0.218
_shelx_estimated_absorpt_t_min 0.068
_olex2_refinement_description
;
1. Fixed Uiso
 At 1.2 times of:
  All C(H) groups
 At 1.5 times of:
  All C(H,H,H) groups
2. Restrained distances
 C1AA-C0AA
 1.48 with sigma of 0.02
 C0AA-C2AA
 1.48 with sigma of 0.02
 C0AA-O1S
 1.2 with sigma of 0.02
 C1AA-O1S \\sim C2AA-O1S
 with sigma of 0.02
3. Restrained planarity
 C1AA, C0AA, O1S, C2AA
 with sigma of 0.1
4.a Aromatic/amide H refined with riding coordinates:
 C25(H25), C26(H26), C32(H32), C33(H33), C5(H5), C6(H6), C11(H11), C12(H12),
 C39(H39), C40(H40), C18(H18), C19(H19)
4.b Idealised Me refined as rotating group:
 C24(H24A,H24B,H24C), C27(H27A,H27B,H27C), C28(H28A,H28B,H28C), C34(H34A,H34B,
 H34C), C4(H4A,H4B,H4C), C8(H8A,H8B,H8C), C14(H14A,H14B,H14C), C54(H54A,H54B,
 H54C), C38(H38A,H38B,H38C), C42(H42A,H42B,H42C), C17(H17A,H17B,H17C), C20(H20A,
 H20B,H20C)
;

loop_
_space_group_symop_operation_xyz
'x, y, z'
'-x, -y, -z'

loop_
_atom_site_label
_atom_site_type_symbol
_atom_site_fract_x
_atom_site_fract_y
_atom_site_fract_z
_atom_site_U_iso_or_equiv
_atom_site_adp_type
_atom_site_occupancy
_atom_site_site_symmetry_order
_atom_site_calc_flag
_atom_site_refinement_flags_posn
_atom_site_refinement_flags_adp
_atom_site_refinement_flags_occupancy
Au3 Au 0.83625(3) 0.30649(2) 1.27756(2) 0.05737(14) Uani 1 1 d . . .
N8 N 1.1634(7) 0.0889(6) 1.4072(4) 0.078(2) Uani 1 1 d . . .
N9 N 0.4437(6) 0.5567(5) 1.2639(4) 0.0633(17) Uani 1 1 d . . .
N10 N 1.2259(6) 0.0546(5) 1.3057(4) 0.072(2) Uani 1 1 d . . .
N11 N 0.4852(7) 0.5243(6) 1.1645(4) 0.0729(19) Uani 1 1 d . . .
C21 C 0.9652(7) 0.2189(6) 1.3077(4) 0.0635(19) Uani 1 1 d . . .
C22 C 1.0437(7) 0.1634(6) 1.3261(5) 0.067(2) Uani 1 1 d . . .
C23 C 1.1402(7) 0.1050(6) 1.3458(5) 0.064(2) Uani 1 1 d . . .
C24 C 1.0913(11) 0.1301(9) 1.4649(6) 0.098(3) Uani 1 1 d . . .
H24A H 1.1063 0.1998 1.4577 0.147 Uiso 1 1 calc GR . .
H24B H 1.1107 0.0935 1.5065 0.147 Uiso 1 1 calc GR . .
H24C H 1.0094 0.1239 1.4685 0.147 Uiso 1 1 calc GR . .
C25 C 1.2639(9) 0.0283(7) 1.4061(7) 0.086(3) Uani 1 1 d . . .
H25 H 1.2991 0.0054 1.4425 0.103 Uiso 1 1 calc R . .
C26 C 1.3027(8) 0.0077(7) 1.3438(6) 0.083(3) Uani 1 1 d . . .
H26 H 1.3700 -0.0317 1.3289 0.100 Uiso 1 1 calc R . .
C27 C 1.2297(9) 0.0504(8) 1.2314(6) 0.086(3) Uani 1 1 d . . .
H27A H 1.2007 -0.0122 1.2312 0.130 Uiso 1 1 calc GR . .
H27B H 1.3094 0.0556 1.2040 0.130 Uiso 1 1 calc GR . .
H27C H 1.1813 0.1054 1.2129 0.130 Uiso 1 1 calc GR . .
C28 C 0.4489(9) 0.5578(8) 1.3341(5) 0.079(3) Uani 1 1 d . . .
H28A H 0.4634 0.4903 1.3581 0.119 Uiso 1 1 calc GR . .
H28B H 0.3752 0.5852 1.3580 0.119 Uiso 1 1 calc GR . .
H28C H 0.5113 0.5987 1.3319 0.119 Uiso 1 1 calc GR . .
C29 C 0.7059(7) 0.3939(6) 1.2499(4) 0.0613(19) Uani 1 1 d . . .
C30 C 0.6194(7) 0.4460(6) 1.2368(4) 0.0616(19) Uani 1 1 d . . .
C31 C 0.5214(7) 0.5065(6) 1.2226(4) 0.0612(19) Uani 1 1 d . . .
C32 C 0.3612(9) 0.6064(8) 1.2318(6) 0.082(3) Uani 1 1 d . . .
H32 H 0.2982 0.6479 1.2495 0.098 Uiso 1 1 calc R . .
C33 C 0.3881(9) 0.5841(9) 1.1697(6) 0.088(3) Uani 1 1 d . . .
H33 H 0.3462 0.6066 1.1363 0.106 Uiso 1 1 calc R . .
C34 C 0.5461(11) 0.4813(11) 1.1040(6) 0.106(4) Uani 1 1 d . . .
H34A H 0.6289 0.4711 1.1017 0.159 Uiso 1 1 calc GR . .
H34B H 0.5346 0.5270 1.0630 0.159 Uiso 1 1 calc GR . .
H34C H 0.5142 0.4180 1.1081 0.159 Uiso 1 1 calc GR . .
Au1 Au 0.67808(3) 1.69136(2) 0.70426(2) 0.05674(14) Uani 1 1 d . . .
N1 N 0.8472(6) 1.6724(6) 0.9286(4) 0.0700(19) Uani 1 1 d . . .
N3 N 0.6208(5) 1.7601(5) 0.4408(3) 0.0513(14) Uani 1 1 d . . .
N4 N 0.4434(5) 1.7523(4) 0.5040(3) 0.0504(14) Uani 1 1 d . . .
N13 N 0.6693(7) 1.7273(7) 0.9628(4) 0.086(2) Uani 1 1 d . . .
C1 C 0.7099(7) 1.6868(7) 0.7941(4) 0.0626(19) Uani 1 1 d . . .
C2 C 0.7235(7) 1.6906(7) 0.8485(4) 0.066(2) Uani 1 1 d . . .
C3 C 0.7453(8) 1.6978(7) 0.9111(4) 0.066(2) Uani 1 1 d . . .
C4 C 0.9589(10) 1.6391(12) 0.8841(6) 0.102(4) Uani 1 1 d . . .
H4A H 0.9469 1.6385 0.8402 0.153 Uiso 1 1 calc GR . .
H4B H 0.9833 1.5726 0.9052 0.153 Uiso 1 1 calc GR . .
H4C H 1.0188 1.6848 0.8783 0.153 Uiso 1 1 calc GR . .
C5 C 0.8333(11) 1.6902(10) 0.9922(5) 0.091(3) Uani 1 1 d . . .
H5 H 0.8918 1.6825 1.0157 0.109 Uiso 1 1 calc R . .
C6 C 0.7234(11) 1.7200(11) 1.0145(6) 0.102(4) Uani 1 1 d . . .
H6 H 0.6885 1.7337 1.0575 0.122 Uiso 1 1 calc R . .
C8 C 0.5463(11) 1.7637(14) 0.9647(9) 0.140(6) Uani 1 1 d . . .
H8A H 0.5391 1.7922 0.9188 0.209 Uiso 1 1 calc GR . .
H8B H 0.5239 1.8142 0.9916 0.209 Uiso 1 1 calc GR . .
H8C H 0.4957 1.7085 0.9848 0.209 Uiso 1 1 calc GR . .
C9 C 0.6359(7) 1.7076(6) 0.6154(4) 0.0633(19) Uani 1 1 d . . .
C11 C 0.5485(8) 1.7784(6) 0.3982(4) 0.061(2) Uani 1 1 d . . .
H11 H 0.5713 1.7922 0.3505 0.073 Uiso 1 1 calc R . .
C12 C 0.4368(8) 1.7728(7) 0.4379(4) 0.064(2) Uani 1 1 d . . .
H12 H 0.3683 1.7814 0.4226 0.077 Uiso 1 1 calc R . .
C14 C 0.7504(8) 1.7617(8) 0.4224(5) 0.078(2) Uani 1 1 d . . .
H14A H 0.7810 1.7546 0.3758 0.117 Uiso 1 1 calc GR . .
H14B H 0.7817 1.7070 0.4524 0.117 Uiso 1 1 calc GR . .
H14C H 0.7727 1.8244 0.4271 0.117 Uiso 1 1 calc GR . .
C50 C 0.6007(8) 1.7243(6) 0.5647(4) 0.0598(19) Uani 1 1 d . . .
C53 C 0.5573(6) 1.7445(5) 0.5059(4) 0.0441(15) Uani 1 1 d . . .
C54 C 0.3417(8) 1.7408(8) 0.5641(5) 0.076(2) Uani 1 1 d . . .
H54A H 0.3337 1.7974 0.5851 0.114 Uiso 1 1 calc GR . .
H54B H 0.3535 1.6800 0.5964 0.114 Uiso 1 1 calc GR . .
H54C H 0.2715 1.7375 0.5498 0.114 Uiso 1 1 calc GR . .
Au4 Au 0.5000 1.0000 0.5000 0.04928(14) Uani 1 2 d S T P
N2 N 0.3117(6) 0.8709(5) 0.7716(3) 0.0645(16) Uani 1 1 d . . .
N12 N 0.1629(6) 0.9636(5) 0.7486(4) 0.0695(18) Uani 1 1 d . . .
C35 C 0.3973(7) 0.9783(6) 0.5956(4) 0.0552(17) Uani 1 1 d . . .
C36 C 0.3382(7) 0.9619(6) 0.6529(4) 0.0590(19) Uani 1 1 d . . .
C37 C 0.2723(7) 0.9325(5) 0.7218(4) 0.0541(17) Uani 1 1 d . . .
C38 C 0.0875(9) 1.0337(9) 0.7108(7) 0.097(3) Uani 1 1 d . . .
H38A H 0.0889 1.1000 0.7184 0.146 Uiso 1 1 calc GR . .
H38B H 0.0082 1.0122 0.7265 0.146 Uiso 1 1 calc GR . .
H38C H 0.1162 1.0347 0.6627 0.146 Uiso 1 1 calc GR . .
C39 C 0.1316(10) 0.9181(8) 0.8165(5) 0.091(3) Uani 1 1 d . . .
H39 H 0.0590 0.9262 0.8469 0.109 Uiso 1 1 calc R . .
C40 C 0.2235(9) 0.8600(8) 0.8313(5) 0.084(3) Uani 1 1 d . . .
H40 H 0.2274 0.8199 0.8738 0.101 Uiso 1 1 calc R . .
C42 C 0.4315(9) 0.8236(8) 0.7639(6) 0.090(3) Uani 1 1 d . . .
H42A H 0.4776 0.8472 0.7180 0.136 Uiso 1 1 calc GR . .
H42B H 0.4278 0.7518 0.7729 0.136 Uiso 1 1 calc GR . .
H42C H 0.4674 0.8410 0.7959 0.136 Uiso 1 1 calc GR . .
Au2 Au 0.5000 1.5000 0.5000 0.05144(15) Uani 1 2 d S T P
N6 N 0.0390(6) 1.5211(5) 0.6455(4) 0.0692(18) Uani 1 1 d . . .
N7 N 0.1148(7) 1.4239(5) 0.7221(3) 0.0656(17) Uani 1 1 d . . .
C15 C 0.3430(7) 1.4826(6) 0.5657(4) 0.0596(18) Uani 1 1 d . . .
C16 C 0.2510(7) 1.4763(6) 0.6083(4) 0.0550(17) Uani 1 1 d . . .
C17 C 0.0253(10) 1.5809(9) 0.5810(6) 0.105(4) Uani 1 1 d . . .
H17A H 0.0607 1.6441 0.5721 0.158 Uiso 1 1 calc GR . .
H17B H -0.0571 1.5928 0.5825 0.158 Uiso 1 1 calc GR . .
H17C H 0.0630 1.5458 0.5452 0.158 Uiso 1 1 calc GR . .
C18 C -0.0474(8) 1.5042(8) 0.7044(6) 0.086(3) Uani 1 1 d . . .
H18 H -0.1248 1.5306 0.7104 0.103 Uiso 1 1 calc R . .
C19 C -0.0015(9) 1.4431(8) 0.7521(6) 0.082(3) Uani 1 1 d . . .
H19 H -0.0410 1.4180 0.7974 0.099 Uiso 1 1 calc R . .
C20 C 0.1989(11) 1.3592(9) 0.7583(5) 0.098(3) Uani 1 1 d . . .
H20A H 0.2427 1.3135 0.7307 0.147 Uiso 1 1 calc GR . .
H20B H 0.1560 1.3217 0.8016 0.147 Uiso 1 1 calc GR . .
H20C H 0.2522 1.4008 0.7659 0.147 Uiso 1 1 calc GR . .
C51 C 0.1406(6) 1.4725(6) 0.6571(4) 0.0536(17) Uani 1 1 d . . .
P3 P 0.1866(3) 0.6484(3) 1.02182(15) 0.0976(9) Uani 1 1 d . . .
F13 F 0.1083(8) 0.7437(8) 0.9955(5) 0.155(3) Uani 1 1 d . . .
F14 F 0.2041(17) 0.6962(13) 1.0774(9) 0.253(8) Uani 1 1 d . . .
F15 F 0.2937(8) 0.6951(10) 0.9745(10) 0.256(9) Uani 1 1 d . . .
F16 F 0.0747(17) 0.6079(13) 1.0737(8) 0.297(10) Uani 1 1 d . . .
F17 F 0.2659(12) 0.5556(8) 1.0428(6) 0.190(5) Uani 1 1 d . . .
F18 F 0.1633(13) 0.5984(12) 0.9725(8) 0.238(7) Uani 1 1 d . . .
P2 P 0.5781(3) 0.8728(2) 1.18177(14) 0.0942(9) Uani 1 1 d . . .
F7 F 0.6524(15) 0.8815(11) 1.2328(5) 0.225(7) Uani 1 1 d . . .
F8 F 0.5878(11) 0.7591(7) 1.2087(9) 0.240(8) Uani 1 1 d . . .
F9 F 0.4639(17) 0.8682(17) 1.2317(11) 0.361(14) Uani 1 1 d . . .
F10 F 0.5247(15) 0.8589(12) 1.1275(8) 0.237(7) Uani 1 1 d . . .
F11 F 0.7005(12) 0.8642(18) 1.1316(8) 0.274(9) Uani 1 1 d . . .
F12 F 0.5628(19) 0.9867(9) 1.1578(10) 0.283(9) Uani 1 1 d . . .
P1 P 0.1088(2) 0.7437(2) 1.38359(14) 0.0761(6) Uani 1 1 d . . .
F1 F 0.2288(9) 0.7802(8) 1.3340(5) 0.158(3) Uani 1 1 d . . .
F2 F 0.1605(6) 0.7510(7) 1.4456(4) 0.127(3) Uani 1 1 d . . .
F3 F 0.1601(7) 0.6324(6) 1.3860(6) 0.157(4) Uani 1 1 d . . .
F4 F 0.0571(11) 0.7370(7) 1.3241(5) 0.173(4) Uani 1 1 d . . .
F5 F 0.0553(8) 0.8537(6) 1.3820(4) 0.134(3) Uani 1 1 d . . .
F6 F -0.0060(5) 0.7022(7) 1.4390(4) 0.130(3) Uani 1 1 d . . .
O1S O 0.1490(13) 0.0513(12) 1.1064(8) 0.186(5) Uiso 1 1 d D . .
C0AA C 0.1886(19) 0.0064(15) 1.0611(12) 0.243(13) Uiso 1 1 d D . .
C1AA C 0.119(4) -0.002(4) 1.0114(19) 0.39(3) Uiso 1 1 d D . .
C2AA C 0.306(2) -0.0404(18) 1.0422(13) 0.206(9) Uiso 1 1 d D . .

loop_
_atom_site_aniso_label
_atom_site_aniso_U_11
_atom_site_aniso_U_22
_atom_site_aniso_U_33
_atom_site_aniso_U_23
_atom_site_aniso_U_13
_atom_site_aniso_U_12
Au3 0.0512(2) 0.0623(2) 0.0589(2) -0.02037(15) -0.01558(15) 0.01544(14)
N8 0.084(5) 0.077(5) 0.089(5) -0.029(4) -0.047(4) 0.022(4)
N9 0.064(4) 0.057(4) 0.080(5) -0.025(3) -0.036(4) 0.015(3)
N10 0.067(4) 0.055(4) 0.091(5) -0.021(4) -0.021(4) 0.018(3)
N11 0.075(5) 0.079(5) 0.071(5) -0.021(4) -0.031(4) 0.008(4)
C21 0.062(5) 0.065(5) 0.066(5) -0.024(4) -0.013(4) 0.002(4)
C22 0.056(4) 0.063(5) 0.085(6) -0.023(4) -0.026(4) 0.016(4)
C23 0.058(4) 0.051(4) 0.085(6) -0.024(4) -0.021(4) 0.012(3)
C24 0.110(8) 0.106(9) 0.098(8) -0.053(7) -0.034(7) -0.003(7)
C25 0.089(7) 0.069(6) 0.115(8) -0.022(6) -0.060(6) 0.020(5)
C26 0.057(5) 0.071(6) 0.124(9) -0.026(6) -0.032(5) 0.021(4)
C27 0.065(5) 0.077(6) 0.106(8) -0.039(5) 0.010(5) 0.004(5)
C28 0.082(6) 0.092(7) 0.076(6) -0.037(5) -0.032(5) 0.013(5)
C29 0.069(5) 0.057(5) 0.058(4) -0.013(3) -0.019(4) 0.000(4)
C30 0.058(4) 0.061(5) 0.069(5) -0.014(4) -0.026(4) 0.007(4)
C31 0.063(4) 0.064(5) 0.066(5) -0.027(4) -0.028(4) 0.015(4)
C32 0.072(6) 0.086(7) 0.102(7) -0.031(6) -0.048(5) 0.023(5)
C33 0.086(7) 0.101(8) 0.087(7) -0.016(6) -0.052(6) 0.021(6)
C34 0.108(8) 0.148(11) 0.071(6) -0.054(7) -0.016(6) 0.010(8)
Au1 0.0628(2) 0.0614(2) 0.0539(2) -0.01901(14) -0.02691(15) 0.00849(15)
N1 0.061(4) 0.099(5) 0.056(4) -0.026(4) -0.020(3) 0.002(4)
N3 0.054(3) 0.050(3) 0.054(3) -0.017(3) -0.016(3) 0.004(3)
N4 0.055(3) 0.037(3) 0.065(4) -0.020(3) -0.016(3) -0.007(2)
N13 0.066(4) 0.126(7) 0.081(5) -0.061(5) -0.017(4) 0.014(4)
C1 0.060(4) 0.073(5) 0.059(5) -0.017(4) -0.021(4) 0.004(4)
C2 0.067(5) 0.082(6) 0.055(5) -0.021(4) -0.025(4) 0.002(4)
C3 0.071(5) 0.078(6) 0.054(4) -0.020(4) -0.024(4) 0.002(4)
C4 0.073(6) 0.158(12) 0.079(7) -0.046(7) -0.016(5) 0.015(7)
C5 0.102(8) 0.126(9) 0.061(5) -0.036(6) -0.039(6) 0.000(7)
C6 0.101(8) 0.151(12) 0.073(6) -0.066(7) -0.020(6) -0.005(7)
C8 0.081(8) 0.208(17) 0.153(13) -0.099(12) -0.035(8) 0.036(9)
C9 0.074(5) 0.063(5) 0.061(5) -0.019(4) -0.027(4) 0.006(4)
C11 0.088(6) 0.048(4) 0.053(4) -0.010(3) -0.033(4) 0.001(4)
C12 0.065(5) 0.070(5) 0.069(5) -0.024(4) -0.038(4) 0.013(4)
C14 0.064(5) 0.078(6) 0.095(7) -0.032(5) -0.012(5) -0.012(4)
C50 0.075(5) 0.055(4) 0.058(4) -0.018(3) -0.031(4) 0.006(4)
C53 0.057(4) 0.025(3) 0.055(4) -0.010(3) -0.018(3) -0.005(3)
C54 0.071(5) 0.074(6) 0.076(6) -0.026(5) 0.001(4) 0.000(4)
Au4 0.0565(3) 0.0432(2) 0.0490(2) -0.01380(17) -0.01398(18) 0.00385(17)
N2 0.072(4) 0.060(4) 0.057(4) -0.009(3) -0.014(3) 0.003(3)
N12 0.062(4) 0.062(4) 0.076(5) -0.011(3) -0.009(3) 0.003(3)
C35 0.058(4) 0.053(4) 0.056(4) -0.018(3) -0.014(4) 0.002(3)
C36 0.063(5) 0.055(5) 0.057(5) -0.015(3) -0.008(4) -0.006(4)
C37 0.063(4) 0.039(4) 0.056(4) -0.010(3) -0.007(3) -0.003(3)
C38 0.073(6) 0.088(7) 0.120(9) -0.010(6) -0.023(6) 0.010(5)
C39 0.080(6) 0.090(7) 0.072(6) -0.009(5) 0.017(5) 0.012(5)
C40 0.092(7) 0.088(7) 0.061(5) -0.013(5) -0.003(5) -0.006(5)
C42 0.081(6) 0.074(6) 0.113(8) -0.011(5) -0.038(6) 0.021(5)
Au2 0.0547(3) 0.0459(3) 0.0521(3) -0.01750(17) -0.00816(18) 0.00570(17)
N6 0.060(4) 0.063(4) 0.080(5) -0.019(3) -0.012(3) 0.007(3)
N7 0.076(4) 0.059(4) 0.057(4) -0.012(3) -0.011(3) -0.001(3)
C15 0.064(5) 0.052(4) 0.063(5) -0.022(3) -0.016(4) 0.012(3)
C16 0.060(4) 0.045(4) 0.062(4) -0.023(3) -0.008(4) -0.004(3)
C17 0.103(8) 0.098(8) 0.106(8) 0.009(6) -0.047(7) 0.017(6)
C18 0.060(5) 0.094(7) 0.095(7) -0.031(6) 0.002(5) 0.004(5)
C19 0.075(6) 0.089(7) 0.074(6) -0.023(5) 0.004(5) -0.011(5)
C20 0.123(9) 0.105(8) 0.066(6) -0.010(5) -0.028(6) -0.011(7)
C51 0.052(4) 0.050(4) 0.057(4) -0.020(3) -0.006(3) 0.000(3)
P3 0.0895(18) 0.131(3) 0.0735(16) -0.0017(16) -0.0387(14) -0.0112(17)
F13 0.126(6) 0.174(8) 0.149(7) 0.000(6) -0.050(5) 0.023(6)
F14 0.34(2) 0.259(16) 0.248(15) -0.117(13) -0.208(16) 0.109(15)
F15 0.080(5) 0.191(11) 0.40(2) 0.050(13) 0.000(9) -0.015(6)
F16 0.33(2) 0.250(16) 0.181(12) 0.028(11) 0.105(13) -0.068(15)
F17 0.252(12) 0.150(8) 0.201(10) -0.017(7) -0.155(10) 0.050(8)
F18 0.275(15) 0.275(15) 0.280(15) -0.171(13) -0.213(13) 0.095(12)
P2 0.126(2) 0.0870(19) 0.0633(14) -0.0272(13) -0.0157(15) 0.0230(16)
F7 0.366(19) 0.223(12) 0.129(7) -0.023(7) -0.107(10) -0.111(12)
F8 0.204(11) 0.094(6) 0.43(2) 0.029(9) -0.176(13) -0.006(6)
F9 0.246(17) 0.37(2) 0.32(2) -0.087(19) 0.168(16) 0.062(16)
F10 0.301(17) 0.256(15) 0.230(13) -0.091(11) -0.190(14) 0.051(12)
F11 0.169(11) 0.47(3) 0.183(12) -0.105(15) 0.017(9) -0.077(14)
F12 0.43(3) 0.100(8) 0.35(2) -0.042(10) -0.18(2) 0.033(11)
P1 0.0615(12) 0.0790(16) 0.0826(15) -0.0176(12) -0.0171(11) 0.0150(11)
F1 0.153(7) 0.158(8) 0.128(6) -0.035(5) 0.033(5) -0.031(6)
F2 0.098(5) 0.163(7) 0.129(6) -0.006(5) -0.061(4) -0.025(5)
F3 0.120(6) 0.091(5) 0.226(11) -0.026(6) -0.014(6) 0.036(4)
F4 0.306(13) 0.128(7) 0.130(6) -0.049(5) -0.129(8) 0.028(7)
F5 0.174(7) 0.095(5) 0.145(6) -0.039(4) -0.072(6) 0.048(5)
F6 0.069(4) 0.174(7) 0.131(6) -0.009(5) -0.015(4) -0.018(4)

loop_
_atom_type_symbol
_atom_type_description
_atom_type_scat_dispersion_real
_atom_type_scat_dispersion_imag
_atom_type_scat_source
C C 0.0181 0.0091 'International Tables Vol C Tables 4.2.6.8 and 6.1.1.4'
H H 0.0000 0.0000 'International Tables Vol C Tables 4.2.6.8 and 6.1.1.4'
Au Au -4.4197 7.2980 'International Tables Vol C Tables 4.2.6.8 and 6.1.1.4'
F F 0.0727 0.0534 'International Tables Vol C Tables 4.2.6.8 and 6.1.1.4'
N N 0.0311 0.0180 'International Tables Vol C Tables 4.2.6.8 and 6.1.1.4'
O O 0.0492 0.0322 'International Tables Vol C Tables 4.2.6.8 and 6.1.1.4'
P P 0.2955 0.4335 'International Tables Vol C Tables 4.2.6.8 and 6.1.1.4'

loop_
_geom_angle_atom_site_label_1
_geom_angle_atom_site_label_2
_geom_angle_atom_site_label_3
_geom_angle
_geom_angle_site_symmetry_1
_geom_angle_site_symmetry_3
C29 Au3 C21 178.6(3) . .
C23 N8 C24 124.6(8) . .
C23 N8 C25 108.5(8) . .
C25 N8 C24 126.9(9) . .
C31 N9 C28 124.1(7) . .
C31 N9 C32 110.0(8) . .
C32 N9 C28 125.9(8) . .
C23 N10 C26 107.8(8) . .
C23 N10 C27 124.5(7) . .
C26 N10 C27 127.7(8) . .
C31 N11 C34 124.0(8) . .
C33 N11 C31 110.4(8) . .
C33 N11 C34 125.6(9) . .
C22 C21 Au3 178.7(8) . .
C21 C22 C23 175.8(9) . .
N8 C23 N10 107.8(7) . .
N8 C23 C22 126.2(8) . .
N10 C23 C22 126.0(8) . .
N8 C24 H24A 109.5 . .
N8 C24 H24B 109.5 . .
N8 C24 H24C 109.5 . .
H24A C24 H24B 109.5 . .
H24A C24 H24C 109.5 . .
H24B C24 H24C 109.5 . .
N8 C25 H25 126.0 . .
C26 C25 N8 108.1(9) . .
C26 C25 H25 126.0 . .
N10 C26 H26 126.1 . .
C25 C26 N10 107.9(8) . .
C25 C26 H26 126.1 . .
N10 C27 H27A 109.5 . .
N10 C27 H27B 109.5 . .
N10 C27 H27C 109.5 . .
H27A C27 H27B 109.5 . .
H27A C27 H27C 109.5 . .
H27B C27 H27C 109.5 . .
N9 C28 H28A 109.5 . .
N9 C28 H28B 109.5 . .
N9 C28 H28C 109.5 . .
H28A C28 H28B 109.5 . .
H28A C28 H28C 109.5 . .
H28B C28 H28C 109.5 . .
C30 C29 Au3 175.7(7) . .
C29 C30 C31 178.8(9) . .
N9 C31 N11 105.6(7) . .
N9 C31 C30 127.4(7) . .
N11 C31 C30 127.0(8) . .
N9 C32 H32 126.7 . .
C33 C32 N9 106.6(9) . .
C33 C32 H32 126.7 . .
N11 C33 C32 107.4(8) . .
N11 C33 H33 126.3 . .
C32 C33 H33 126.3 . .
N11 C34 H34A 109.5 . .
N11 C34 H34B 109.5 . .
N11 C34 H34C 109.5 . .
H34A C34 H34B 109.5 . .
H34A C34 H34C 109.5 . .
H34B C34 H34C 109.5 . .
C1 Au1 C9 174.5(3) . .
C3 N1 C4 126.0(8) . .
C3 N1 C5 107.9(8) . .
C5 N1 C4 125.9(9) . .
C11 N3 C14 127.9(7) . .
C53 N3 C11 109.9(6) . .
C53 N3 C14 122.1(7) . .
C12 N4 C54 125.1(7) . .
C53 N4 C12 109.3(7) . .
C53 N4 C54 125.6(7) . .
C3 N13 C6 108.8(8) . .
C3 N13 C8 125.8(9) . .
C6 N13 C8 125.4(10) . .
C2 C1 Au1 174.9(8) . .
C1 C2 C3 176.9(10) . .
N1 C3 C2 125.5(8) . .
N13 C3 N1 107.8(7) . .
N13 C3 C2 126.7(8) . .
N1 C4 H4A 109.5 . .
N1 C4 H4B 109.5 . .
N1 C4 H4C 109.5 . .
H4A C4 H4B 109.5 . .
H4A C4 H4C 109.5 . .
H4B C4 H4C 109.5 . .
N1 C5 H5 125.9 . .
C6 C5 N1 108.1(9) . .
C6 C5 H5 125.9 . .
N13 C6 H6 126.4 . .
C5 C6 N13 107.2(9) . .
C5 C6 H6 126.4 . .
N13 C8 H8A 109.5 . .
N13 C8 H8B 109.5 . .
N13 C8 H8C 109.5 . .
H8A C8 H8B 109.5 . .
H8A C8 H8C 109.5 . .
H8B C8 H8C 109.5 . .
C50 C9 Au1 172.9(8) . .
N3 C11 H11 126.4 . .
N3 C11 C12 107.1(7) . .
C12 C11 H11 126.4 . .
N4 C12 H12 126.4 . .
C11 C12 N4 107.1(7) . .
C11 C12 H12 126.4 . .
N3 C14 H14A 109.5 . .
N3 C14 H14B 109.5 . .
N3 C14 H14C 109.5 . .
H14A C14 H14B 109.5 . .
H14A C14 H14C 109.5 . .
H14B C14 H14C 109.5 . .
C9 C50 C53 178.9(9) . .
N3 C53 N4 106.5(6) . .
N3 C53 C50 126.8(7) . .
N4 C53 C50 126.7(7) . .
N4 C54 H54A 109.5 . .
N4 C54 H54B 109.5 . .
N4 C54 H54C 109.5 . .
H54A C54 H54B 109.5 . .
H54A C54 H54C 109.5 . .
H54B C54 H54C 109.5 . .
C35 Au4 C35 180.0 . 2_676
C37 N2 C40 109.1(8) . .
C37 N2 C42 125.0(7) . .
C40 N2 C42 125.9(8) . .
C37 N12 C38 125.2(8) . .
C37 N12 C39 108.9(8) . .
C39 N12 C38 125.9(8) . .
C36 C35 Au4 177.5(7) . .
C35 C36 C37 174.5(9) . .
N2 C37 N12 107.7(7) . .
N2 C37 C36 125.4(7) . .
N12 C37 C36 126.9(7) . .
N12 C38 H38A 109.5 . .
N12 C38 H38B 109.5 . .
N12 C38 H38C 109.5 . .
H38A C38 H38B 109.5 . .
H38A C38 H38C 109.5 . .
H38B C38 H38C 109.5 . .
N12 C39 H39 126.1 . .
C40 C39 N12 107.8(8) . .
C40 C39 H39 126.1 . .
N2 C40 H40 126.7 . .
C39 C40 N2 106.5(9) . .
C39 C40 H40 126.7 . .
N2 C42 H42A 109.5 . .
N2 C42 H42B 109.5 . .
N2 C42 H42C 109.5 . .
H42A C42 H42B 109.5 . .
H42A C42 H42C 109.5 . .
H42B C42 H42C 109.5 . .
C15 Au2 C15 180.0 2_686 .
C18 N6 C17 125.5(9) . .
C18 N6 C51 109.3(8) . .
C51 N6 C17 125.3(8) . .
C19 N7 C20 124.5(8) . .
C51 N7 C19 109.8(8) . .
C51 N7 C20 125.7(8) . .
C16 C15 Au2 174.9(7) . .
C15 C16 C51 177.7(9) . .
N6 C17 H17A 109.5 . .
N6 C17 H17B 109.5 . .
N6 C17 H17C 109.5 . .
H17A C17 H17B 109.5 . .
H17A C17 H17C 109.5 . .
H17B C17 H17C 109.5 . .
N6 C18 H18 126.2 . .
C19 C18 N6 107.6(9) . .
C19 C18 H18 126.2 . .
N7 C19 H19 126.4 . .
C18 C19 N7 107.2(9) . .
C18 C19 H19 126.4 . .
N7 C20 H20A 109.5 . .
N7 C20 H20B 109.5 . .
N7 C20 H20C 109.5 . .
H20A C20 H20B 109.5 . .
H20A C20 H20C 109.5 . .
H20B C20 H20C 109.5 . .
N6 C51 C16 125.4(7) . .
N7 C51 N6 106.1(7) . .
N7 C51 C16 128.4(7) . .
F14 P3 F13 91.1(7) . .
F14 P3 F16 86.1(11) . .
F14 P3 F17 91.5(7) . .
F15 P3 F13 90.1(6) . .
F15 P3 F14 89.6(11) . .
F15 P3 F16 175.0(11) . .
F15 P3 F17 87.8(8) . .
F16 P3 F13 87.5(9) . .
F16 P3 F17 94.8(9) . .
F17 P3 F13 176.6(7) . .
F18 P3 F13 89.6(7) . .
F18 P3 F14 175.8(12) . .
F18 P3 F15 94.5(12) . .
F18 P3 F16 89.8(12) . .
F18 P3 F17 87.9(7) . .
F8 P2 F7 86.6(8) . .
F8 P2 F11 88.5(11) . .
F9 P2 F7 96.1(13) . .
F9 P2 F8 84.9(11) . .
F9 P2 F10 91.8(14) . .
F9 P2 F11 173.3(13) . .
F9 P2 F12 92.3(12) . .
F10 P2 F7 171.5(10) . .
F10 P2 F8 90.9(9) . .
F10 P2 F11 88.1(10) . .
F10 P2 F12 89.7(10) . .
F11 P2 F7 83.7(9) . .
F12 P2 F7 93.3(9) . .
F12 P2 F8 177.1(11) . .
F12 P2 F11 94.4(12) . .
F1 P1 F2 87.9(5) . .
F1 P1 F3 88.6(5) . .
F1 P1 F6 174.7(5) . .
F3 P1 F2 91.4(6) . .
F3 P1 F6 89.0(5) . .
F4 P1 F1 92.8(6) . .
F4 P1 F2 179.2(6) . .
F4 P1 F3 89.0(6) . .
F4 P1 F5 90.9(5) . .
F4 P1 F6 91.9(6) . .
F5 P1 F1 92.6(5) . .
F5 P1 F2 88.7(5) . .
F5 P1 F3 178.9(5) . .
F5 P1 F6 89.9(5) . .
F6 P1 F2 87.5(4) . .
O1S C0AA C1AA 122(2) . .
O1S C0AA C2AA 128(2) . .
C2AA C0AA C1AA 110(3) . .

loop_
_geom_bond_atom_site_label_1
_geom_bond_atom_site_label_2
_geom_bond_distance
_geom_bond_site_symmetry_2
Au3 C21 1.970(8) .
Au3 C29 1.962(8) .
N8 C23 1.336(12) .
N8 C24 1.460(13) .
N8 C25 1.364(12) .
N9 C28 1.477(11) .
N9 C31 1.324(11) .
N9 C32 1.353(11) .
N10 C23 1.360(11) .
N10 C26 1.366(12) .
N10 C27 1.541(14) .
N11 C31 1.343(11) .
N11 C33 1.325(12) .
N11 C34 1.485(13) .
C21 C22 1.213(11) .
C22 C23 1.410(11) .
C24 H24A 0.9600 .
C24 H24B 0.9600 .
C24 H24C 0.9600 .
C25 H25 0.9300 .
C25 C26 1.336(16) .
C26 H26 0.9300 .
C27 H27A 0.9600 .
C27 H27B 0.9600 .
C27 H27C 0.9600 .
C28 H28A 0.9600 .
C28 H28B 0.9600 .
C28 H28C 0.9600 .
C29 C30 1.231(11) .
C30 C31 1.398(11) .
C32 H32 0.9300 .
C32 C33 1.340(15) .
C33 H33 0.9300 .
C34 H34A 0.9600 .
C34 H34B 0.9600 .
C34 H34C 0.9600 .
Au1 C1 1.980(8) .
Au1 C9 1.989(8) .
N1 C3 1.333(11) .
N1 C4 1.483(13) .
N1 C5 1.360(12) .
N3 C11 1.349(10) .
N3 C14 1.473(11) .
N3 C53 1.336(9) .
N4 C12 1.354(10) .
N4 C53 1.346(10) .
N4 C54 1.469(11) .
N13 C3 1.312(11) .
N13 C6 1.366(14) .
N13 C8 1.473(14) .
C1 C2 1.195(11) .
C2 C3 1.414(11) .
C4 H4A 0.9600 .
C4 H4B 0.9600 .
C4 H4C 0.9600 .
C5 H5 0.9300 .
C5 C6 1.307(16) .
C6 H6 0.9300 .
C8 H8A 0.9600 .
C8 H8B 0.9600 .
C8 H8C 0.9600 .
C9 C50 1.196(11) .
C11 H11 0.9300 .
C11 C12 1.353(12) .
C12 H12 0.9300 .
C14 H14A 0.9600 .
C14 H14B 0.9600 .
C14 H14C 0.9600 .
C50 C53 1.402(10) .
C54 H54A 0.9600 .
C54 H54B 0.9600 .
C54 H54C 0.9600 .
Au4 C35 1.999(8) 2_676
Au4 C35 1.999(8) .
N2 C37 1.322(10) .
N2 C40 1.376(11) .
N2 C42 1.470(11) .
N12 C37 1.325(10) .
N12 C38 1.466(13) .
N12 C39 1.363(12) .
C35 C36 1.187(11) .
C36 C37 1.417(11) .
C38 H38A 0.9600 .
C38 H38B 0.9600 .
C38 H38C 0.9600 .
C39 H39 0.9300 .
C39 C40 1.329(15) .
C40 H40 0.9300 .
C42 H42A 0.9600 .
C42 H42B 0.9600 .
C42 H42C 0.9600 .
Au2 C15 1.983(8) .
Au2 C15 1.983(8) 2_686
N6 C17 1.432(13) .
N6 C18 1.354(12) .
N6 C51 1.354(10) .
N7 C19 1.369(12) .
N7 C20 1.488(13) .
N7 C51 1.322(10) .
C15 C16 1.197(11) .
C16 C51 1.416(11) .
C17 H17A 0.9600 .
C17 H17B 0.9600 .
C17 H17C 0.9600 .
C18 H18 0.9300 .
C18 C19 1.327(15) .
C19 H19 0.9300 .
C20 H20A 0.9600 .
C20 H20B 0.9600 .
C20 H20C 0.9600 .
P3 F13 1.584(9) .
P3 F14 1.520(13) .
P3 F15 1.479(11) .
P3 F16 1.525(13) .
P3 F17 1.537(10) .
P3 F18 1.454(10) .
P2 F7 1.576(11) .
P2 F8 1.526(10) .
P2 F9 1.458(12) .
P2 F10 1.485(11) .
P2 F11 1.546(13) .
P2 F12 1.525(12) .
P1 F1 1.564(8) .
P1 F2 1.591(8) .
P1 F3 1.567(8) .
P1 F4 1.539(8) .
P1 F5 1.561(7) .
P1 F6 1.582(7) .
O1S C0AA 1.201(17) .
C0AA C1AA 1.513(19) .
C0AA C2AA 1.456(18) .
